data_4337450
loop_
_publ_author_name
'Scharf, Adam'
'Goldberg, Israel'
'Vigalok, Arkadi'

_publ_section_title
;
 Room temperature rapid functionalization of E-H bonds (E = O, N, S) via
 the metal-ligand cooperation mechanism.
;
_journal_issue 1
_journal_name_full 'Inorganic chemistry'
_journal_page_first 12
_journal_page_last 14
_journal_paper_doi 10.1021/ic402315a
_journal_volume 53
_journal_year 2014
_chemical_formula_moiety 'C24 H29 F N O P Pd'
_chemical_formula_sum 'C24 H29 F N O P Pd'
_chemical_formula_weight 503.85
_chemical_name_systematic
; 
 ? 
;
_space_group_IT_number 2
_symmetry_cell_setting triclinic
_symmetry_space_group_name_Hall '-P 1'
_symmetry_space_group_name_H-M 'P -1'
_atom_sites_solution_hydrogens geom
_atom_sites_solution_primary direct
_atom_sites_solution_secondary difmap
_audit_creation_method SHELXL-97
_cell_angle_alpha 90.686(2)
_cell_angle_beta 98.984(2)
_cell_angle_gamma 106.8605(10)
_cell_formula_units_Z 2
_cell_length_a 8.3593(2)
_cell_length_b 11.5609(4)
_cell_length_c 11.5879(3)
_cell_measurement_reflns_used 4544
_cell_measurement_temperature 110(2)
_cell_measurement_theta_max 27.88
_cell_measurement_theta_min 2.69
_cell_volume 1056.64(5)
_computing_cell_refinement Denzo
_computing_data_collection 'Collect, Nonius B.V.'
_computing_data_reduction 'Denzo & Scalepack'
_computing_structure_refinement 'SHELXL-97 (Sheldrick, 1997)'
_computing_structure_solution SIR-97
_diffrn_ambient_temperature 110(2)
_diffrn_detector_area_resol_mean 12.8
_diffrn_measured_fraction_theta_full 0.996
_diffrn_measured_fraction_theta_max 0.996
_diffrn_measurement_device_type 'Nonius KappaCCD'
_diffrn_measurement_method '1 deg. \w scans'
_diffrn_radiation_monochromator graphite
_diffrn_radiation_source 'fine-focus sealed tube'
_diffrn_radiation_type MoK\a
_diffrn_radiation_wavelength 0.71073
_diffrn_reflns_av_R_equivalents 0.0400
_diffrn_reflns_av_sigmaI/netI 0.0336
_diffrn_reflns_limit_h_max 10
_diffrn_reflns_limit_h_min 0
_diffrn_reflns_limit_k_max 14
_diffrn_reflns_limit_k_min -15
_diffrn_reflns_limit_l_max 15
_diffrn_reflns_limit_l_min -15
_diffrn_reflns_number 17597
_diffrn_reflns_theta_full 27.88
_diffrn_reflns_theta_max 27.88
_diffrn_reflns_theta_min 2.69
_diffrn_standards_number 0
_exptl_absorpt_coefficient_mu 0.978
_exptl_absorpt_correction_T_max 0.8673
_exptl_absorpt_correction_T_min 0.7262
_exptl_absorpt_correction_type multi-scan
_exptl_absorpt_process_details 'Blessing, 1995'
_exptl_crystal_colour yellow
_exptl_crystal_density_diffrn 1.584
_exptl_crystal_density_method 'not measured'
_exptl_crystal_description prism
_exptl_crystal_F_000 516
_exptl_crystal_size_max 0.35
_exptl_crystal_size_mid 0.25
_exptl_crystal_size_min 0.15
_refine_diff_density_max 1.577
_refine_diff_density_min -1.190
_refine_diff_density_rms 0.106
_refine_ls_extinction_method none
_refine_ls_goodness_of_fit_ref 0.972
_refine_ls_hydrogen_treatment constr
_refine_ls_matrix_type full
_refine_ls_number_parameters 268
_refine_ls_number_reflns 5006
_refine_ls_number_restraints 0
_refine_ls_restrained_S_all 0.972
_refine_ls_R_factor_all 0.0421
_refine_ls_R_factor_gt 0.0364
_refine_ls_shift/su_max 0.001
_refine_ls_shift/su_mean 0.000
_refine_ls_structure_factor_coef Fsqd
_refine_ls_weighting_details 'calc w=1/[\s^2^(Fo^2^)+(0.0592P)^2^+1.9700P] where P=(Fo^2^+2Fc^2^)/3'
_refine_ls_weighting_scheme calc
_refine_ls_wR_factor_gt 0.0919
_refine_ls_wR_factor_ref 0.0959
_reflns_number_gt 4524
_reflns_number_total 5006
_reflns_threshold_expression >2sigma(I)
_cod_data_source_file ic402315a_si_002.cif
_cod_data_source_block ar59
_cod_original_cell_volume 1056.63(5)
_cod_database_code 4337450

loop_
_symmetry_equiv_pos_as_xyz
'x, y, z'
'-x, -y, -z'

loop_
_atom_site_label
_atom_site_type_symbol
_atom_site_fract_x
_atom_site_fract_y
_atom_site_fract_z
_atom_site_U_iso_or_equiv
_atom_site_adp_type
_atom_site_occupancy
_atom_site_symmetry_multiplicity
_atom_site_calc_flag
_atom_site_refinement_flags
Pd1 Pd 0.72318(2) 0.166634(17) 0.164964(16) 0.01411(8) Uani 1 1 d .
P2 P 0.58882(8) 0.25188(6) 0.27722(6) 0.01279(14) Uani 1 1 d .
O3 O 0.8532(3) 0.12642(18) 0.03658(17) 0.0198(4) Uani 1 1 d .
C4 C 0.7067(3) 0.0084(2) 0.2402(2) 0.0160(5) Uani 1 1 d .
C5 C 0.8259(4) -0.0057(2) 0.3303(2) 0.0186(5) Uani 1 1 d .
H5 H 0.9118 0.0643 0.3657 0.022 Uiso 1 1 calc R
C6 C 0.8270(4) -0.1187(3) 0.3725(3) 0.0207(6) Uani 1 1 d .
H6 H 0.9107 -0.1259 0.4352 0.025 Uiso 1 1 calc R
C7 C 0.7022(4) -0.2181(2) 0.3195(3) 0.0201(6) Uani 1 1 d .
C8 C 0.5797(4) -0.2109(3) 0.2283(3) 0.0241(6) Uani 1 1 d .
H8 H 0.4949 -0.2817 0.1933 0.029 Uiso 1 1 calc R
C9 C 0.5830(4) -0.0971(3) 0.1883(3) 0.0206(6) Uani 1 1 d .
H9 H 0.4999 -0.0908 0.1247 0.025 Uiso 1 1 calc R
F10 F 0.6987(3) -0.32985(16) 0.35978(18) 0.0312(4) Uani 1 1 d .
N11 N 0.7447(3) 0.3187(2) 0.07487(19) 0.0139(4) Uani 1 1 d .
C12 C 0.8185(3) 0.3159(2) -0.0219(2) 0.0162(5) Uani 1 1 d .
C13 C 0.8768(3) 0.2128(2) -0.0378(2) 0.0173(5) Uani 1 1 d .
C14 C 0.9598(4) 0.2125(3) -0.1333(2) 0.0214(6) Uani 1 1 d .
H14 H 1.0057 0.1483 -0.1461 0.026 Uiso 1 1 calc R
C15 C 0.9761(4) 0.3065(3) -0.2110(2) 0.0237(6) Uani 1 1 d .
H15 H 1.0303 0.3022 -0.2765 0.028 Uiso 1 1 calc R
C16 C 0.9169(4) 0.4044(3) -0.1964(2) 0.0222(6) Uani 1 1 d .
H16 H 0.9288 0.4656 -0.2512 0.027 Uiso 1 1 calc R
C17 C 0.8384(3) 0.4123(3) -0.0985(2) 0.0176(5) Uani 1 1 d .
C18 C 0.7798(3) 0.5100(3) -0.0680(2) 0.0186(5) Uani 1 1 d .
H18 H 0.7913 0.5768 -0.1162 0.022 Uiso 1 1 calc R
C19 C 0.7070(3) 0.5098(2) 0.0299(2) 0.0176(5) Uani 1 1 d .
H19 H 0.6679 0.5757 0.0493 0.021 Uiso 1 1 calc R
C20 C 0.6903(3) 0.4100(2) 0.1023(2) 0.0154(5) Uani 1 1 d .
C21 C 0.6226(4) 0.4044(2) 0.2154(2) 0.0161(5) Uani 1 1 d .
H21A H 0.5136 0.4239 0.2021 0.019 Uiso 1 1 calc R
H21B H 0.7032 0.4663 0.2730 0.019 Uiso 1 1 calc R
C22 C 0.3529(3) 0.1862(2) 0.2518(2) 0.0170(5) Uani 1 1 d .
C23 C 0.2990(4) 0.1764(3) 0.1177(2) 0.0230(6) Uani 1 1 d .
H23A H 0.1754 0.1437 0.0981 0.034 Uiso 1 1 calc R
H23B H 0.3517 0.1223 0.0825 0.034 Uiso 1 1 calc R
H23C H 0.3356 0.2568 0.0872 0.034 Uiso 1 1 calc R
C24 C 0.2596(4) 0.2625(3) 0.3086(3) 0.0197(5) Uani 1 1 d .
H24A H 0.1389 0.2356 0.2746 0.030 Uiso 1 1 calc R
H24B H 0.3077 0.3480 0.2944 0.030 Uiso 1 1 calc R
H24C H 0.2726 0.2525 0.3931 0.030 Uiso 1 1 calc R
C25 C 0.3018(4) 0.0579(3) 0.2955(3) 0.0241(6) Uani 1 1 d .
H25A H 0.3269 0.0623 0.3812 0.036 Uiso 1 1 calc R
H25B H 0.3657 0.0098 0.2637 0.036 Uiso 1 1 calc R
H25C H 0.1801 0.0198 0.2695 0.036 Uiso 1 1 calc R
C26 C 0.6864(3) 0.2898(2) 0.4352(2) 0.0162(5) Uani 1 1 d .
C27 C 0.8793(4) 0.3323(3) 0.4372(2) 0.0204(6) Uani 1 1 d .
H27A H 0.9378 0.3533 0.5182 0.031 Uiso 1 1 calc R
H27B H 0.9085 0.4036 0.3910 0.031 Uiso 1 1 calc R
H27C H 0.9144 0.2672 0.4038 0.031 Uiso 1 1 calc R
C28 C 0.6347(4) 0.3910(3) 0.4926(2) 0.0217(6) Uani 1 1 d .
H28A H 0.5113 0.3663 0.4885 0.033 Uiso 1 1 calc R
H28B H 0.6698 0.4652 0.4512 0.033 Uiso 1 1 calc R
H28C H 0.6898 0.4059 0.5747 0.033 Uiso 1 1 calc R
C29 C 0.6423(4) 0.1759(3) 0.5054(2) 0.0220(6) Uani 1 1 d .
H29A H 0.7168 0.1908 0.5816 0.033 Uiso 1 1 calc R
H29B H 0.6580 0.1077 0.4622 0.033 Uiso 1 1 calc R
H29C H 0.5240 0.1567 0.5170 0.033 Uiso 1 1 calc R

loop_
_atom_site_aniso_label
_atom_site_aniso_U_11
_atom_site_aniso_U_22
_atom_site_aniso_U_33
_atom_site_aniso_U_23
_atom_site_aniso_U_13
_atom_site_aniso_U_12
Pd1 0.01645(12) 0.01135(12) 0.01523(12) 0.00237(7) 0.00385(8) 0.00450(8)
P2 0.0149(3) 0.0111(3) 0.0132(3) 0.0030(2) 0.0040(2) 0.0042(2)
O3 0.0204(10) 0.0204(10) 0.0201(10) -0.0009(8) 0.0095(8) 0.0053(8)
C4 0.0173(13) 0.0114(12) 0.0212(13) 0.0001(10) 0.0084(10) 0.0044(10)
C5 0.0272(15) 0.0097(12) 0.0208(13) 0.0031(10) 0.0074(11) 0.0068(11)
C6 0.0260(15) 0.0193(14) 0.0201(13) 0.0039(11) 0.0037(11) 0.0117(12)
C7 0.0271(15) 0.0129(12) 0.0264(14) 0.0075(11) 0.0135(12) 0.0103(11)
C8 0.0217(14) 0.0140(13) 0.0342(16) -0.0008(11) 0.0051(12) 0.0016(11)
C9 0.0204(14) 0.0175(13) 0.0237(14) 0.0007(11) 0.0017(11) 0.0064(11)
F10 0.0399(11) 0.0179(9) 0.0430(11) 0.0129(8) 0.0174(9) 0.0139(8)
N11 0.0115(10) 0.0139(10) 0.0152(10) 0.0013(8) 0.0013(8) 0.0026(8)
C12 0.0120(12) 0.0187(13) 0.0148(12) 0.0015(10) 0.0020(9) -0.0002(10)
C13 0.0163(13) 0.0160(12) 0.0176(13) -0.0024(10) 0.0026(10) 0.0016(10)
C14 0.0182(13) 0.0232(14) 0.0198(13) -0.0046(11) 0.0041(11) 0.0013(11)
C15 0.0189(14) 0.0337(16) 0.0147(13) -0.0012(11) 0.0046(11) 0.0010(12)
C16 0.0174(13) 0.0309(16) 0.0149(13) 0.0059(11) 0.0025(10) 0.0017(12)
C17 0.0119(12) 0.0211(13) 0.0150(12) 0.0036(10) -0.0019(10) -0.0005(10)
C18 0.0169(13) 0.0203(13) 0.0167(12) 0.0081(10) 0.0007(10) 0.0033(11)
C19 0.0149(12) 0.0158(13) 0.0205(13) 0.0030(10) -0.0007(10) 0.0041(10)
C20 0.0136(12) 0.0145(12) 0.0170(12) 0.0038(10) 0.0011(10) 0.0030(10)
C21 0.0207(13) 0.0114(12) 0.0173(12) 0.0036(9) 0.0046(10) 0.0054(10)
C22 0.0151(12) 0.0165(12) 0.0202(13) 0.0049(10) 0.0034(10) 0.0056(10)
C23 0.0211(14) 0.0280(15) 0.0194(14) -0.0010(11) 0.0008(11) 0.0082(12)
C24 0.0198(13) 0.0190(13) 0.0241(14) 0.0047(11) 0.0088(11) 0.0085(11)
C25 0.0204(14) 0.0169(13) 0.0352(16) 0.0061(12) 0.0078(12) 0.0037(11)
C26 0.0178(13) 0.0139(12) 0.0172(12) 0.0020(10) 0.0035(10) 0.0051(10)
C27 0.0192(14) 0.0202(14) 0.0196(13) 0.0006(11) 0.0010(10) 0.0036(11)
C28 0.0284(15) 0.0203(14) 0.0181(13) -0.0005(11) 0.0041(11) 0.0096(12)
C29 0.0289(15) 0.0188(13) 0.0174(13) 0.0054(10) 0.0040(11) 0.0055(12)

loop_
_atom_type_symbol
_atom_type_description
_atom_type_scat_dispersion_real
_atom_type_scat_dispersion_imag
_atom_type_scat_source
C C 0.0033 0.0016 'International Tables Vol C Tables 4.2.6.8 and 6.1.1.4'
H H 0.0000 0.0000 'International Tables Vol C Tables 4.2.6.8 and 6.1.1.4'
F F 0.0171 0.0103 'International Tables Vol C Tables 4.2.6.8 and 6.1.1.4'
O O 0.0106 0.0060 'International Tables Vol C Tables 4.2.6.8 and 6.1.1.4'
P P 0.1023 0.0942 'International Tables Vol C Tables 4.2.6.8 and 6.1.1.4'
Pd Pd -0.9988 1.0072 'International Tables Vol C Tables 4.2.6.8 and 6.1.1.4'

loop_
_geom_angle_atom_site_label_1
_geom_angle_atom_site_label_2
_geom_angle_atom_site_label_3
_geom_angle
C4 Pd1 N11 174.34(9)
C4 Pd1 O3 93.34(9)
N11 Pd1 O3 81.28(8)
C4 Pd1 P2 101.18(8)
N11 Pd1 P2 84.20(7)
O3 Pd1 P2 165.47(6)
C22 P2 C21 103.57(12)
C22 P2 C26 114.09(12)
C21 P2 C26 102.92(12)
C22 P2 Pd1 114.97(9)
C21 P2 Pd1 100.77(9)
C26 P2 Pd1 117.48(9)
C13 O3 Pd1 110.09(17)
C5 C4 C9 117.1(3)
C5 C4 Pd1 123.0(2)
C9 C4 Pd1 119.2(2)
C4 C5 C6 123.1(3)
C4 C5 H5 118.5
C6 C5 H5 118.5
C7 C6 C5 117.2(3)
C7 C6 H6 121.4
C5 C6 H6 121.4
C6 C7 F10 118.6(3)
C6 C7 C8 122.9(3)
F10 C7 C8 118.5(3)
C7 C8 C9 118.3(3)
C7 C8 H8 120.8
C9 C8 H8 120.8
C8 C9 C4 121.3(3)
C8 C9 H9 119.3
C4 C9 H9 119.3
C20 N11 C12 122.2(2)
C20 N11 Pd1 125.16(18)
C12 N11 Pd1 112.62(18)
N11 C12 C17 120.8(3)
N11 C12 C13 115.7(2)
C17 C12 C13 123.5(2)
O3 C13 C14 123.9(3)
O3 C13 C12 120.1(2)
C14 C13 C12 115.9(3)
C13 C14 C15 120.8(3)
C13 C14 H14 119.6
C15 C14 H14 119.6
C16 C15 C14 123.0(3)
C16 C15 H15 118.5
C14 C15 H15 118.5
C15 C16 C17 118.8(3)
C15 C16 H16 120.6
C17 C16 H16 120.6
C16 C17 C18 125.5(3)
C16 C17 C12 118.0(3)
C18 C17 C12 116.5(2)
C19 C18 C17 121.1(3)
C19 C18 H18 119.5
C17 C18 H18 119.5
C18 C19 C20 119.4(3)
C18 C19 H19 120.3
C20 C19 H19 120.3
N11 C20 C19 120.0(2)
N11 C20 C21 116.2(2)
C19 C20 C21 123.7(2)
C20 C21 P2 112.29(18)
C20 C21 H21A 109.1
P2 C21 H21A 109.1
C20 C21 H21B 109.1
P2 C21 H21B 109.1
H21A C21 H21B 107.9
C25 C22 C24 108.6(2)
C25 C22 C23 107.9(2)
C24 C22 C23 109.9(2)
C25 C22 P2 110.66(19)
C24 C22 P2 114.3(2)
C23 C22 P2 105.18(19)
C22 C23 H23A 109.5
C22 C23 H23B 109.5
H23A C23 H23B 109.5
C22 C23 H23C 109.5
H23A C23 H23C 109.5
H23B C23 H23C 109.5
C22 C24 H24A 109.5
C22 C24 H24B 109.5
H24A C24 H24B 109.5
C22 C24 H24C 109.5
H24A C24 H24C 109.5
H24B C24 H24C 109.5
C22 C25 H25A 109.5
C22 C25 H25B 109.5
H25A C25 H25B 109.5
C22 C25 H25C 109.5
H25A C25 H25C 109.5
H25B C25 H25C 109.5
C28 C26 C29 109.4(2)
C28 C26 C27 108.8(2)
C29 C26 C27 108.8(2)
C28 C26 P2 113.85(19)
C29 C26 P2 110.19(19)
C27 C26 P2 105.63(18)
C26 C27 H27A 109.5
C26 C27 H27B 109.5
H27A C27 H27B 109.5
C26 C27 H27C 109.5
H27A C27 H27C 109.5
H27B C27 H27C 109.5
C26 C28 H28A 109.5
C26 C28 H28B 109.5
H28A C28 H28B 109.5
C26 C28 H28C 109.5
H28A C28 H28C 109.5
H28B C28 H28C 109.5
C26 C29 H29A 109.5
C26 C29 H29B 109.5
H29A C29 H29B 109.5
C26 C29 H29C 109.5
H29A C29 H29C 109.5
H29B C29 H29C 109.5

loop_
_geom_bond_atom_site_label_1
_geom_bond_atom_site_label_2
_geom_bond_distance
Pd1 C4 2.014(3)
Pd1 N11 2.033(2)
Pd1 O3 2.0955(19)
Pd1 P2 2.2344(7)
P2 C22 1.870(3)
P2 C21 1.873(3)
P2 C26 1.875(3)
O3 C13 1.319(3)
C4 C5 1.372(4)
C4 C9 1.405(4)
C5 C6 1.401(4)
C5 H5 0.9500
C6 C7 1.369(5)
C6 H6 0.9500
C7 F10 1.373(3)
C7 C8 1.373(4)
C8 C9 1.395(4)
C8 H8 0.9500
C9 H9 0.9500
N11 C20 1.318(3)
N11 C12 1.366(3)
C12 C17 1.420(4)
C12 C13 1.433(4)
C13 C14 1.395(4)
C14 C15 1.409(4)
C14 H14 0.9500
C15 C16 1.380(5)
C15 H15 0.9500
C16 C17 1.411(4)
C16 H16 0.9500
C17 C18 1.416(4)
C18 C19 1.368(4)
C18 H18 0.9500
C19 C20 1.420(4)
C19 H19 0.9500
C20 C21 1.502(4)
C21 H21A 0.9900
C21 H21B 0.9900
C22 C25 1.535(4)
C22 C24 1.538(4)
C22 C23 1.542(4)
C23 H23A 0.9800
C23 H23B 0.9800
C23 H23C 0.9800
C24 H24A 0.9800
C24 H24B 0.9800
C24 H24C 0.9800
C25 H25A 0.9800
C25 H25B 0.9800
C25 H25C 0.9800
C26 C28 1.537(4)
C26 C29 1.539(4)
C26 C27 1.539(4)
C27 H27A 0.9800
C27 H27B 0.9800
C27 H27C 0.9800
C28 H28A 0.9800
C28 H28B 0.9800
C28 H28C 0.9800
C29 H29A 0.9800
C29 H29B 0.9800
C29 H29C 0.9800
